data_2240801
loop_
_publ_author_name
'Moreno-Fuquen, Rodolfo'
'Azc\'arate, Alexis'
'Kennedy, Alan R.'

_publ_section_title
;
 Crystal structure of 2-methyl-3-nitrobenzoic anhydride
;
_journal_coeditor_code LH5768
_journal_issue 7
_journal_name_full 'Acta Crystallographica Section E'
_journal_page_first o451
_journal_paper_doi 10.1107/S2056989015010531
_journal_volume 71
_journal_year 2015
_chemical_formula_iupac 'C16 H12 N2 O7'
_chemical_formula_moiety 'C16 H12 N2 O7'
_chemical_formula_sum 'C16 H12 N2 O7'
_chemical_formula_weight 344.28
_chemical_melting_point 428.0(10)
_chemical_name_common '2-Methyl-3-nitrobenzoic anhydride'
_chemical_name_systematic '2-Methyl-3-nitrobenzoic anhydride'
_space_group_IT_number 15
_space_group_name_Hall '-C 2yc'
_space_group_name_H-M_alt 'C 1 2/c 1'
_symmetry_cell_setting monoclinic
_symmetry_space_group_name_Hall '-C 2yc'
_symmetry_space_group_name_H-M 'C 1 2/c 1'
_atom_sites_solution_hydrogens geom
_atom_sites_solution_primary direct
_atom_sites_solution_secondary difmap
_audit_creation_method SHELXL-2014/7
_cell_angle_alpha 90
_cell_angle_beta 111.930(6)
_cell_angle_gamma 90
_cell_formula_units_Z 4
_cell_length_a 10.6332(5)
_cell_length_b 11.6961(4)
_cell_length_c 12.7934(6)
_cell_measurement_reflns_used 5209
_cell_measurement_temperature 123
_cell_measurement_theta_max 73.18
_cell_measurement_theta_min 5.87
_cell_volume 1475.95(13)
_computing_cell_refinement
;
CrysAlisPro (Oxford Diffraction, 2010)
;
_computing_data_collection
;
CrysAlisPro (Oxford Diffraction, 2010)
;
_computing_data_reduction
;
CrysAlisPro (Oxford Diffraction, 2010)
;
_computing_molecular_graphics
;
Ortep-3 for Windows (Farrugia, 2012) and Mercury (Macrae <i>et al.</i>,
2006)
;
_computing_publication_material
;
WinGX (Farrugia, 2012)
;
_computing_structure_refinement
;
SHELXL2014 (Sheldrick, 2015)
;
_computing_structure_solution
;
SIR92 (Altomare et al., 1994)
;
_diffrn_ambient_temperature 123
_diffrn_measured_fraction_theta_full 0.996
_diffrn_measured_fraction_theta_max 0.987
_diffrn_measurement_device_type 'Oxford Diffraction Gemini S'
_diffrn_measurement_method '\w scans'
_diffrn_radiation_monochromator graphite
_diffrn_radiation_source 'fine-focus sealed tube'
_diffrn_radiation_type CuK\a
_diffrn_radiation_wavelength 1.54180
_diffrn_reflns_av_R_equivalents 0.1008
_diffrn_reflns_av_sigmaI/netI 0.0600
_diffrn_reflns_limit_h_max 13
_diffrn_reflns_limit_h_min -12
_diffrn_reflns_limit_k_max 14
_diffrn_reflns_limit_k_min -14
_diffrn_reflns_limit_l_max 15
_diffrn_reflns_limit_l_min -14
_diffrn_reflns_number 5209
_diffrn_reflns_theta_full 70.00
_diffrn_reflns_theta_max 73.181
_diffrn_reflns_theta_min 5.868
_diffrn_standards_decay_% 0
_diffrn_standards_interval_time 120
_diffrn_standards_number 0
_exptl_absorpt_coefficient_mu 1.062
_exptl_absorpt_correction_T_max 1.00000
_exptl_absorpt_correction_T_min 0.54958
_exptl_absorpt_correction_type multi-scan
_exptl_absorpt_process_details
;
(CrysAlisPro; Oxford Diffraction, 2010)
;
_exptl_crystal_colour colourless
_exptl_crystal_density_diffrn 1.549
_exptl_crystal_density_method 'not measured'
_exptl_crystal_description block
_exptl_crystal_F_000 712
_exptl_crystal_size_max 0.45
_exptl_crystal_size_mid 0.40
_exptl_crystal_size_min 0.16
_refine_diff_density_max 0.404
_refine_diff_density_min -0.329
_refine_ls_extinction_method none
_refine_ls_goodness_of_fit_ref 1.082
_refine_ls_hydrogen_treatment constr
_refine_ls_matrix_type full
_refine_ls_number_parameters 115
_refine_ls_number_reflns 1466
_refine_ls_number_restraints 0
_refine_ls_restrained_S_all 1.082
_refine_ls_R_factor_all 0.0616
_refine_ls_R_factor_gt 0.0592
_refine_ls_shift/su_max 0.000
_refine_ls_shift/su_mean 0.000
_refine_ls_structure_factor_coef Fsqd
_refine_ls_weighting_details 'calc w=1/[\s^2^(Fo^2^)+(0.0933P)^2^+1.5216P] where P=(Fo^2^+2Fc^2^)/3'
_refine_ls_weighting_scheme calc
_refine_ls_wR_factor_gt 0.1595
_refine_ls_wR_factor_ref 0.1625
_reflns_number_gt 1384
_reflns_number_total 1466
_reflns_threshold_expression I>2\s(I)
_cod_data_source_file lh5768sup1.cif
_cod_data_source_block I
_cod_original_cell_volume 1475.95(12)
_cod_database_code 2240801

loop_
_space_group_symop_operation_xyz
'x, y, z'
'-x, y, -z+1/2'
'x+1/2, y+1/2, z'
'-x+1/2, y+1/2, -z+1/2'
'-x, -y, -z'
'x, -y, z-1/2'
'-x+1/2, -y+1/2, -z'
'x+1/2, -y+1/2, z-1/2'

loop_
_atom_site_type_symbol
_atom_site_label
_atom_site_fract_x
_atom_site_fract_y
_atom_site_fract_z
_atom_site_U_iso_or_equiv
_atom_site_adp_type
_atom_site_calc_flag
_atom_site_occupancy
O O1 -0.22053(15) 0.30472(11) 0.21092(12) 0.0323(4) Uani d 1
O O2 -0.15352(15) 0.13946(12) 0.17543(12) 0.0348(4) Uani d 1
O O3 0.03327(14) 0.37124(12) 0.65687(11) 0.0303(4) Uani d 1
O O4 0.0000 0.21684(16) 0.7500 0.0270(5) Uani d 1
N N1 -0.17462(15) 0.20860(13) 0.23928(13) 0.0247(4) Uani d 1
C C1 -0.08126(16) 0.24457(15) 0.44518(15) 0.0214(4) Uani d 1
C C2 -0.14895(17) 0.17107(15) 0.35513(15) 0.0223(4) Uani d 1
C C3 -0.19730(18) 0.06382(15) 0.36540(16) 0.0254(4) Uani d 1
H H3 -0.2393 0.0172 0.3009 0.031 Uiso calc 1
C C4 -0.18356(18) 0.02561(16) 0.47094(16) 0.0275(4) Uani d 1
H H4 -0.2150 -0.0482 0.4804 0.033 Uiso calc 1
C C5 -0.12307(18) 0.09647(16) 0.56351(15) 0.0252(4) Uani d 1
H H5 -0.1164 0.0716 0.6361 0.030 Uiso calc 1
C C6 -0.07208(17) 0.20339(14) 0.55154(15) 0.0219(4) Uani d 1
C C7 -0.0176(2) 0.35437(16) 0.42891(16) 0.0284(5) Uani d 1
H H7A -0.0092 0.3536 0.3552 0.043 Uiso calc 1
H H7B 0.0724 0.3623 0.4883 0.043 Uiso calc 1
H H7C -0.0747 0.4189 0.4326 0.043 Uiso calc 1
C C8 -0.00896(18) 0.27684(16) 0.65334(15) 0.0231(4) Uani d 1

loop_
_atom_site_aniso_label
_atom_site_aniso_U_11
_atom_site_aniso_U_22
_atom_site_aniso_U_33
_atom_site_aniso_U_12
_atom_site_aniso_U_13
_atom_site_aniso_U_23
O1 0.0356(8) 0.0225(7) 0.0357(8) 0.0027(6) 0.0095(6) 0.0041(5)
O2 0.0382(9) 0.0322(8) 0.0336(8) 0.0025(6) 0.0130(6) -0.0055(5)
O3 0.0288(7) 0.0253(7) 0.0315(7) -0.0084(5) 0.0051(6) -0.0010(5)
O4 0.0288(10) 0.0222(9) 0.0279(9) 0.000 0.0082(8) 0.000
N1 0.0188(8) 0.0233(8) 0.0299(8) -0.0014(6) 0.0067(6) -0.0012(6)
C1 0.0126(7) 0.0194(8) 0.0307(9) 0.0006(6) 0.0062(6) -0.0009(7)
C2 0.0150(8) 0.0207(9) 0.0293(9) 0.0012(6) 0.0061(7) 0.0002(7)
C3 0.0170(8) 0.0218(9) 0.0327(9) -0.0007(7) 0.0038(7) -0.0026(7)
C4 0.0216(8) 0.0199(8) 0.0362(10) -0.0046(7) 0.0052(7) 0.0012(7)
C5 0.0178(8) 0.0247(9) 0.0301(9) -0.0017(7) 0.0054(7) 0.0023(7)
C6 0.0121(7) 0.0202(8) 0.0310(10) 0.0002(6) 0.0054(7) -0.0008(6)
C7 0.0292(10) 0.0253(9) 0.0312(9) -0.0093(7) 0.0118(8) -0.0030(7)
C8 0.0146(8) 0.0247(9) 0.0272(9) 0.0002(7) 0.0047(6) 0.0018(7)

loop_
_atom_type_symbol
_atom_type_description
_atom_type_scat_dispersion_real
_atom_type_scat_dispersion_imag
_atom_type_scat_source
O O 0.0492 0.0322 'International Tables Vol C Tables 4.2.6.8 and 6.1.1.4'
N N 0.0311 0.0180 'International Tables Vol C Tables 4.2.6.8 and 6.1.1.4'
C C 0.0181 0.0091 'International Tables Vol C Tables 4.2.6.8 and 6.1.1.4'
H H 0.0000 0.0000 'International Tables Vol C Tables 4.2.6.8 and 6.1.1.4'

loop_
_geom_angle_atom_site_label_1
_geom_angle_atom_site_label_2
_geom_angle_atom_site_label_3
_geom_angle_site_symmetry_3
_geom_angle
C8 O4 C8 2_556 119.5(2)
O1 N1 O2 . 123.96(16)
O1 N1 C2 . 118.41(15)
O2 N1 C2 . 117.56(15)
C2 C1 C6 . 114.35(16)
C2 C1 C7 . 122.01(16)
C6 C1 C7 . 123.55(15)
C3 C2 C1 . 125.05(17)
C3 C2 N1 . 115.58(15)
C1 C2 N1 . 119.37(15)
C4 C3 C2 . 118.77(16)
C4 C3 H3 . 120.6
C2 C3 H3 . 120.6
C3 C4 C5 . 119.17(17)
C3 C4 H4 . 120.4
C5 C4 H4 . 120.4
C4 C5 C6 . 121.08(17)
C4 C5 H5 . 119.5
C6 C5 H5 . 119.5
C5 C6 C1 . 121.47(16)
C5 C6 C8 . 119.12(16)
C1 C6 C8 . 119.39(15)
C1 C7 H7A . 109.5
C1 C7 H7B . 109.5
H7A C7 H7B . 109.5
C1 C7 H7C . 109.5
H7A C7 H7C . 109.5
H7B C7 H7C . 109.5
O3 C8 O4 . 122.37(16)
O3 C8 C6 . 127.50(16)
O4 C8 C6 . 110.09(15)

loop_
_geom_bond_atom_site_label_1
_geom_bond_atom_site_label_2
_geom_bond_site_symmetry_2
_geom_bond_distance
O1 N1 . 1.225(2)
O2 N1 . 1.228(2)
O3 C8 . 1.186(2)
O4 C8 . 1.3939(19)
O4 C8 2_556 1.3939(19)
N1 C2 . 1.470(2)
C1 C2 . 1.402(2)
C1 C6 . 1.412(3)
C1 C7 . 1.502(2)
C2 C3 . 1.380(2)
C3 C4 . 1.377(3)
C3 H3 . 0.9500
C4 C5 . 1.391(3)
C4 H4 . 0.9500
C5 C6 . 1.394(2)
C5 H5 . 0.9500
C6 C8 . 1.494(2)
C7 H7A . 0.9800
C7 H7B . 0.9800
C7 H7C . 0.9800

loop_
_geom_hbond_atom_site_label_D
_geom_hbond_atom_site_label_H
_geom_hbond_atom_site_label_A
_geom_hbond_site_symmetry_A
_geom_hbond_distance_DH
_geom_hbond_distance_HA
_geom_hbond_distance_DA
_geom_hbond_angle_DHA
C3 H3 O1 4_445 0.95 2.52 3.204(2) 129.2

loop_
_geom_torsion_atom_site_label_1
_geom_torsion_atom_site_label_2
_geom_torsion_atom_site_label_3
_geom_torsion_atom_site_label_4
_geom_torsion_site_symmetry_1
_geom_torsion
C6 C1 C2 C3 . -3.8(3)
C7 C1 C2 C3 . 172.93(16)
C6 C1 C2 N1 . 175.09(14)
C7 C1 C2 N1 . -8.2(2)
O1 N1 C2 C3 . 132.42(17)
O2 N1 C2 C3 . -44.8(2)
O1 N1 C2 C1 . -46.6(2)
O2 N1 C2 C1 . 136.26(17)
C1 C2 C3 C4 . 2.4(3)
N1 C2 C3 C4 . -176.46(16)
C2 C3 C4 C5 . 0.8(3)
C3 C4 C5 C6 . -2.3(3)
C4 C5 C6 C1 . 0.8(3)
C4 C5 C6 C8 . 179.52(16)
C2 C1 C6 C5 . 2.1(2)
C7 C1 C6 C5 . -174.58(16)
C2 C1 C6 C8 . -176.64(14)
C7 C1 C6 C8 . 6.7(3)
C8 O4 C8 O3 2_556 25.06(14)
C8 O4 C8 C6 2_556 -157.20(15)
C5 C6 C8 O3 . -176.29(18)
C1 C6 C8 O3 . 2.5(3)
C5 C6 C8 O4 . 6.1(2)
C1 C6 C8 O4 . -175.15(14)

_cod_database_fobs_code 2240801
